data_9009572
loop_
_publ_author_name
'Dal Negro, A.'
'Tadini, C.'

_publ_section_title
;
 Refinement of the crystal structure of fluoborite, Mg3(F,OH)3(BO3)
;
_journal_name_full 'Tschermaks Mineralogische und Petrographische Mitteilungen'
_journal_page_first 94
_journal_page_last 100
_journal_volume 21
_journal_year 1974
_chemical_compound_source 'Nocera, Italy'
_chemical_formula_sum 'B F3 Mg3 O3'
_chemical_name_mineral Fluoborite
_space_group_IT_number 176
_symmetry_space_group_name_Hall '-P 6c'
_symmetry_space_group_name_H-M 'P 63/m'
_cell_angle_alpha 90
_cell_angle_beta 90
_cell_angle_gamma 120
_cell_length_a 8.827
_cell_length_b 8.827
_cell_length_c 3.085
_cell_formula_units_Z 2
_cell_volume 208.167
_database_code_amcsd 0015645
_exptl_crystal_density_diffrn 3.011
_cod_original_formula_sum 'Mg3 F3 B O3'
_cod_database_code 9009572

loop_
_space_group_symop_operation_xyz
x,y,z
-x+y,-x,1/2-z
x-y,x,1/2+z
y,-x+y,-z
-y,x-y,z
x,y,1/2-z
-x,-y,1/2+z
x-y,x,-z
-x+y,-x,z
-y,x-y,1/2-z
y,-x+y,1/2+z
-x,-y,-z

loop_
_atom_site_aniso_label
_atom_site_aniso_U_11
_atom_site_aniso_U_22
_atom_site_aniso_U_33
_atom_site_aniso_U_12
_atom_site_aniso_U_13
_atom_site_aniso_U_23
Mg 0.00799 0.00681 0.00526 0.00385 0.00000 0.00000
F 0.01303 0.00888 0.00733 0.00681 0.00000 0.00000
B 0.00651 0.00651 0.00381 0.00326 0.00000 0.00000
O 0.00711 0.00562 0.00641 0.00266 0.00000 0.00000

loop_
_atom_site_label
_atom_site_fract_x
_atom_site_fract_y
_atom_site_fract_z
_atom_site_U_iso_or_equiv
Mg 0.36680 0.02970 0.25000 0.00659
F 0.29820 0.20890 0.25000 0.00912
B 0.33333 0.66667 0.25000 0.00557
O 0.44950 0.84560 0.25000 0.00659

loop_
_cod_related_entry_id
_cod_related_entry_database
_cod_related_entry_code
1 AMCSD 0015645
